data_4336456
loop_
_publ_author_name
'Adel Mesbah'
'Wojciech Stojko'
'Christos D. Malliakas'
'S\'ebastien Leb\`egue'
'Nicolas Clavier'
'James A. Ibers'

_publ_contact_author_address 'Department of Chemistry, Northwestern University, USA'
_publ_contact_author_email ibers@chem.northwestern.edu
_publ_contact_author_fax '1 847 491 2976'
_publ_contact_author_name 'Professor James. A. Ibers'
_publ_contact_author_phone '1 847 491 5449'
_publ_section_title
;
 The Flexible Ba7UM2S12.5O0.5 (M = V, Fe) Compounds: Syntheses, Structures
 and Spectroscopic, Resistivity, and Electronic Properties
;
_journal_name_full 'Inorganic Chemistry'
_journal_page_first 12057
_journal_page_last 12063
_journal_paper_doi 10.1021/ic401871x
_journal_volume 52
_journal_year 2013
_chemical_formula_sum 'Ba7 Fe2 O0.5 S12.5 U'
_chemical_formula_weight 1719.86
_chemical_name_systematic
;
 ?
;
_space_group_crystal_system tetragonal
_space_group_IT_number 127
_space_group_name_Hall '-P 4 2ab'
_space_group_name_H-M_alt 'P 4/m b m'
_symmetry_space_group_name_Hall '-P 4 2ab'
_symmetry_space_group_name_H-M 'P 4/m b m'
_audit_creation_method SHELXL-2013
_cell_angle_alpha 90
_cell_angle_beta 90
_cell_angle_gamma 90
_cell_formula_units_Z 4
_cell_length_a 15.8750(4)
_cell_length_b 15.8750(4)
_cell_length_c 9.6296(2)
_cell_measurement_reflns_used 9879
_cell_measurement_temperature 100(2)
_cell_measurement_theta_max 60.996
_cell_measurement_theta_min 7.260
_cell_volume 2426.81(10)
_computing_structure_refinement 'SHELXL-2013 (Sheldrick, 2013)'
_diffrn_ambient_temperature 100(2)
_diffrn_measured_fraction_theta_full 0.998
_diffrn_measured_fraction_theta_max 1.000
_diffrn_radiation_type MoK\a
_diffrn_radiation_wavelength 0.71073
_diffrn_reflns_av_R_equivalents 0.0253
_diffrn_reflns_av_unetI/netI 0.0064
_diffrn_reflns_Laue_measured_fraction_full 0.998
_diffrn_reflns_Laue_measured_fraction_max 1.000
_diffrn_reflns_limit_h_max 22
_diffrn_reflns_limit_h_min -22
_diffrn_reflns_limit_k_max 22
_diffrn_reflns_limit_k_min -22
_diffrn_reflns_limit_l_max 13
_diffrn_reflns_limit_l_min -13
_diffrn_reflns_number 73316
_diffrn_reflns_point_group_measured_fraction_full 0.998
_diffrn_reflns_point_group_measured_fraction_max 1.000
_diffrn_reflns_theta_full 25.242
_diffrn_reflns_theta_max 30.521
_diffrn_reflns_theta_min 2.115
_exptl_absorpt_coefficient_mu 20.026
_exptl_absorpt_correction_T_max 0.7114
_exptl_absorpt_correction_T_min 0.5421
_exptl_absorpt_correction_type numerical
_exptl_absorpt_process_details 'face indexed'
_exptl_crystal_density_diffrn 4.707
_exptl_crystal_F_000 2960
_exptl_crystal_size_max 0.039
_exptl_crystal_size_mid 0.034
_exptl_crystal_size_min 0.033
_refine_diff_density_max 2.696
_refine_diff_density_min -1.236
_refine_diff_density_rms 0.129
_refine_ls_extinction_coef 0.000117(9)
_refine_ls_extinction_expression Fc^*^=kFc[1+0.001xFc^2^\l^3^/sin(2\q)]^-1/4^
_refine_ls_extinction_method SHELXL
_refine_ls_goodness_of_fit_ref 2.225
_refine_ls_hydrogen_treatment undef
_refine_ls_matrix_type full
_refine_ls_number_parameters 76
_refine_ls_number_reflns 2054
_refine_ls_number_restraints 0
_refine_ls_restrained_S_all 2.225
_refine_ls_R_factor_all 0.0139
_refine_ls_R_factor_gt 0.0123
_refine_ls_shift/su_max 0.001
_refine_ls_shift/su_mean 0.000
_refine_ls_structure_factor_coef Fsqd
_refine_ls_weighting_details
;
 w=1/[\s^2^(Fo^2^)+(0.0086P)^2^]
 where P=(1.0000Fo^2^+0.0000Fc^2^)
;
_refine_ls_weighting_scheme calc
_refine_ls_wR_factor_gt 0.0317
_refine_ls_wR_factor_ref 0.0322
_reflns_Friedel_coverage 0.000
_reflns_number_gt 1949
_reflns_number_total 2054
_reflns_threshold_expression 'I > 2\s(I)'
_cod_data_source_file ic401871x_si_001_2.cif
_cod_data_source_block fe_100k
_cod_original_cell_volume 2426.81(13)
_cod_original_formula_sum 'Ba7 Fe2 O0.50 S12.50 U'
_cod_database_code 4336456
_shelx_space_group_comment
;
The symmetry employed for this shelxl refinement is uniquely defined
by the following loop, which should always be used as a source of
symmetry information in preference to the above space-group names.
They are only intended as comments.
;
_shelx_estimated_absorpt_t_min 0.509
_shelx_estimated_absorpt_t_max 0.558
_shelxl_version_number 2013-2

loop_
_space_group_symop_operation_xyz
'x, y, z'
'-x, -y, z'
'-y, x, z'
'y, -x, z'
'-x+1/2, y+1/2, -z'
'x+1/2, -y+1/2, -z'
'y+1/2, x+1/2, -z'
'-y+1/2, -x+1/2, -z'
'-x, -y, -z'
'x, y, -z'
'y, -x, -z'
'-y, x, -z'
'x-1/2, -y-1/2, z'
'-x-1/2, y-1/2, z'
'-y-1/2, -x-1/2, z'
'y-1/2, x-1/2, z'

loop_
_atom_site_label
_atom_site_type_symbol
_atom_site_fract_x
_atom_site_fract_y
_atom_site_fract_z
_atom_site_U_iso_or_equiv
_atom_site_adp_type
_atom_site_occupancy
_atom_site_site_symmetry_order
_atom_site_calc_flag
_atom_site_refinement_flags_posn
_atom_site_refinement_flags_adp
_atom_site_refinement_flags_occupancy
U1 U 0.0000 0.0000 0.02659(3) 0.00817(11) Uani 0.5 4 d S T P
U2 U 0.0000 0.0000 0.47555(4) 0.00866(12) Uani 0.5 4 d S T P
Ba1 Ba 0.01020(2) 0.21573(2) 0.24716(2) 0.00865(4) Uani 1 1 d . . .
Ba2 Ba 0.73584(2) 0.23584(2) 0.5000 0.00674(6) Uani 1 4 d S T P
Ba3 Ba 0.20237(2) 0.70237(2) 0.0000 0.00535(5) Uani 1 4 d S T P
Ba4 Ba 0.0000 0.5000 0.22026(3) 0.00883(6) Uani 1 4 d S T P
Fe1 Fe 0.10365(3) 0.60365(3) 0.5000 0.00791(12) Uani 1 4 d S T P
Fe2 Fe 0.63562(3) 0.13562(3) 0.0000 0.00641(12) Uani 1 4 d S T P
S1 S 0.15257(3) 0.65257(3) 0.29862(8) 0.00932(14) Uani 1 2 d S T P
S2 S 0.68547(3) 0.18547(3) 0.20215(8) 0.00778(14) Uani 1 2 d S T P
S3 S 0.03938(5) 0.36473(5) 0.5000 0.01002(15) Uani 1 2 d S T P
S4 S 0.11979(5) 0.11052(5) 0.5000 0.01489(17) Uani 1 2 d S T P
S5 S 0.12213(5) 0.10753(5) 0.0000 0.01625(18) Uani 1 2 d S T P
S6 S 0.34327(5) 0.00404(4) 0.0000 0.00708(14) Uani 1 2 d S T P
S7 S 0.0000 0.0000 0.25033(16) 0.0097(3) Uani 0.5 4 d S T P
O7 O 0.0000 0.0000 0.25033(16) 0.0097(3) Uani 0.5 4 d S T P

loop_
_atom_site_aniso_label
_atom_site_aniso_U_11
_atom_site_aniso_U_22
_atom_site_aniso_U_33
_atom_site_aniso_U_23
_atom_site_aniso_U_13
_atom_site_aniso_U_12
U1 0.00399(8) 0.00399(8) 0.0165(3) 0.000 0.000 0.000
U2 0.00459(8) 0.00459(8) 0.0168(4) 0.000 0.000 0.000
Ba1 0.00698(6) 0.01000(7) 0.00896(7) 0.00178(5) -0.00065(4) -0.00026(5)
Ba2 0.00705(8) 0.00705(8) 0.00612(11) 0.000 0.000 0.00230(9)
Ba3 0.00512(7) 0.00512(7) 0.00582(10) 0.000 0.000 0.00059(9)
Ba4 0.00881(8) 0.00881(8) 0.00887(11) 0.000 0.000 -0.00103(9)
Fe1 0.00923(18) 0.00923(18) 0.0053(3) 0.000 0.000 0.0004(2)
Fe2 0.00614(17) 0.00614(17) 0.0069(3) 0.000 0.000 0.0000(2)
S1 0.0109(2) 0.0109(2) 0.0062(3) 0.0007(2) 0.0007(2) 0.0002(3)
S2 0.0084(2) 0.0084(2) 0.0066(3) -0.00053(19) -0.00053(19) 0.0001(3)
S3 0.0097(4) 0.0092(3) 0.0112(3) 0.000 0.000 0.0009(3)
S4 0.0078(4) 0.0070(4) 0.0298(5) 0.000 0.000 -0.0023(3)
S5 0.0054(3) 0.0059(3) 0.0374(5) 0.000 0.000 -0.0010(3)
S6 0.0071(3) 0.0058(3) 0.0084(3) 0.000 0.000 0.0001(3)
S7 0.0065(5) 0.0065(5) 0.0162(8) 0.000 0.000 0.000
O7 0.0065(5) 0.0065(5) 0.0162(8) 0.000 0.000 0.000

loop_
_atom_type_symbol
_atom_type_description
_atom_type_scat_dispersion_real
_atom_type_scat_dispersion_imag
_atom_type_scat_source
S S 0.1246 0.1234 'International Tables Vol C Tables 4.2.6.8 and 6.1.1.4'
Fe Fe 0.3463 0.8444 'International Tables Vol C Tables 4.2.6.8 and 6.1.1.4'
Ba Ba -0.3244 2.2819 'International Tables Vol C Tables 4.2.6.8 and 6.1.1.4'
U U -9.6767 9.6646 'International Tables Vol C Tables 4.2.6.8 and 6.1.1.4'
O O 0.0106 0.0060 'International Tables Vol C Tables 4.2.6.8 and 6.1.1.4'

loop_
_geom_angle_atom_site_label_1
_geom_angle_atom_site_label_2
_geom_angle_atom_site_label_3
_geom_angle
_geom_angle_site_symmetry_1
_geom_angle_site_symmetry_3
U1 U1 S7 180.0 9 .
U1 U1 S5 84.339(7) 9 .
S7 U1 S5 95.661(7) . .
U1 U1 S5 84.339(7) 9 9
S7 U1 S5 95.661(7) . 9
S5 U1 S5 168.679(15) . 9
U1 U1 S5 84.339(7) 9 11
S7 U1 S5 95.661(7) . 11
S5 U1 S5 89.443(1) . 11
S5 U1 S5 89.443(1) 9 11
U1 U1 S5 84.339(7) 9 3
S7 U1 S5 95.661(7) . 3
S5 U1 S5 89.442(2) . 3
S5 U1 S5 89.443(1) 9 3
S5 U1 S5 168.679(15) 11 3
U1 U1 O7 0.0 9 9
S7 U1 O7 180.0 . 9
S5 U1 O7 84.339(7) . 9
S5 U1 O7 84.339(7) 9 9
S5 U1 O7 84.339(7) 11 9
S5 U1 O7 84.339(7) 3 9
U1 U1 S7 0.0 9 9
S7 U1 S7 180.0 . 9
S5 U1 S7 84.339(7) . 9
S5 U1 S7 84.339(7) 9 9
S5 U1 S7 84.339(7) 11 9
S5 U1 S7 84.339(7) 3 9
O7 U1 S7 0.0 9 9
U1 U1 Ba1 121.779(5) 9 4
S7 U1 Ba1 58.221(5) . 4
S5 U1 Ba1 56.229(13) . 4
S5 U1 Ba1 131.283(15) 9 4
S5 U1 Ba1 57.561(13) 11 4
S5 U1 Ba1 129.814(15) 3 4
O7 U1 Ba1 121.779(5) 9 4
S7 U1 Ba1 121.779(5) 9 4
U1 U1 Ba1 121.779(5) 9 3
S7 U1 Ba1 58.221(5) . 3
S5 U1 Ba1 131.282(15) . 3
S5 U1 Ba1 56.228(13) 9 3
S5 U1 Ba1 129.814(15) 11 3
S5 U1 Ba1 57.561(13) 3 3
O7 U1 Ba1 121.779(5) 9 3
S7 U1 Ba1 121.779(5) 9 3
Ba1 U1 Ba1 116.442(9) 4 3
U1 U1 Ba1 121.779(5) 9 2
S7 U1 Ba1 58.221(5) . 2
S5 U1 Ba1 129.814(15) . 2
S5 U1 Ba1 57.561(13) 9 2
S5 U1 Ba1 56.228(13) 11 2
S5 U1 Ba1 131.283(15) 3 2
O7 U1 Ba1 121.779(5) 9 2
S7 U1 Ba1 121.779(5) 9 2
Ba1 U1 Ba1 73.898(4) 4 2
Ba1 U1 Ba1 73.898(4) 3 2
U2 U2 S7 180.0 9_556 .
U2 U2 S4 84.800(9) 9_556 .
S7 U2 S4 95.200(9) . .
U2 U2 S4 84.800(9) 9_556 9_556
S7 U2 S4 95.200(9) . 9_556
S4 U2 S4 169.600(18) . 9_556
U2 U2 S4 84.800(9) 9_556 11_556
S7 U2 S4 95.200(9) . 11_556
S4 U2 S4 89.530(2) . 11_556
S4 U2 S4 89.529(2) 9_556 11_556
U2 U2 S4 84.800(9) 9_556 3
S7 U2 S4 95.200(9) . 3
S4 U2 S4 89.529(2) . 3
S4 U2 S4 89.529(2) 9_556 3
S4 U2 S4 169.601(18) 11_556 3
U2 U2 O7 0.0 9_556 9_556
S7 U2 O7 180.0 . 9_556
S4 U2 O7 84.800(9) . 9_556
S4 U2 O7 84.800(9) 9_556 9_556
S4 U2 O7 84.800(9) 11_556 9_556
S4 U2 O7 84.800(9) 3 9_556
U2 U2 S7 0.0 9_556 9_556
S7 U2 S7 180.0 . 9_556
S4 U2 S7 84.800(9) . 9_556
S4 U2 S7 84.800(9) 9_556 9_556
S4 U2 S7 84.800(9) 11_556 9_556
S4 U2 S7 84.800(9) 3 9_556
O7 U2 S7 0.0 9_556 9_556
U2 U2 Ba1 122.679(5) 9_556 2
S7 U2 Ba1 57.321(5) . 2
S4 U2 Ba1 130.225(16) . 2
S4 U2 Ba1 56.775(13) 9_556 2
S4 U2 Ba1 57.341(13) 11_556 2
S4 U2 Ba1 129.606(16) 3 2
O7 U2 Ba1 122.679(5) 9_556 2
S7 U2 Ba1 122.679(5) 9_556 2
U2 U2 Ba1 122.679(5) 9_556 3
S7 U2 Ba1 57.321(5) . 3
S4 U2 Ba1 129.606(16) . 3
S4 U2 Ba1 57.341(13) 9_556 3
S4 U2 Ba1 130.225(16) 11_556 3
S4 U2 Ba1 56.775(13) 3 3
O7 U2 Ba1 122.679(5) 9_556 3
S7 U2 Ba1 122.679(5) 9_556 3
Ba1 U2 Ba1 73.051(5) 2 3
U2 U2 Ba1 122.679(5) 9_556 4
S7 U2 Ba1 57.321(5) . 4
S4 U2 Ba1 57.341(13) . 4
S4 U2 Ba1 129.606(16) 9_556 4
S4 U2 Ba1 56.775(13) 11_556 4
S4 U2 Ba1 130.225(16) 3 4
O7 U2 Ba1 122.679(5) 9_556 4
S7 U2 Ba1 122.679(5) 9_556 4
Ba1 U2 Ba1 73.051(5) 2 4
Ba1 U2 Ba1 114.643(11) 3 4
S6 Ba1 S2 69.250(19) 3 4_565
S6 Ba1 S1 69.786(18) 3 2_565
S2 Ba1 S1 112.390(19) 4_565 2_565
S6 Ba1 S5 73.053(17) 3 3
S2 Ba1 S5 126.732(17) 4_565 3
S1 Ba1 S5 87.252(19) 2_565 3
S6 Ba1 S3 95.939(15) 3 .
S2 Ba1 S3 69.078(18) 4_565 .
S1 Ba1 S3 64.512(18) 2_565 .
S5 Ba1 S3 151.763(19) 3 .
S6 Ba1 S4 153.040(19) 3 .
S2 Ba1 S4 83.937(19) 4_565 .
S1 Ba1 S4 126.072(16) 2_565 .
S5 Ba1 S4 124.63(2) 3 .
S3 Ba1 S4 76.285(16) . .
S6 Ba1 S7 130.46(3) 3 .
S2 Ba1 S7 121.865(14) 4_565 .
S1 Ba1 S7 125.718(15) 2_565 .
S5 Ba1 S7 62.60(2) 3 .
S3 Ba1 S7 133.60(3) . .
S4 Ba1 S7 62.02(2) . .
S6 Ba1 S5 80.441(16) 3 .
S2 Ba1 S5 72.737(19) 4_565 .
S1 Ba1 S5 144.286(16) 2_565 .
S5 Ba1 S5 64.96(2) 3 .
S3 Ba1 S5 140.225(19) . .
S4 Ba1 S5 89.193(14) . .
S7 Ba1 S5 62.00(2) . .
S6 Ba1 S4 141.330(19) 3 3
S2 Ba1 S4 142.056(17) 4_565 3
S1 Ba1 S4 75.145(19) 2_565 3
S5 Ba1 S4 89.755(14) 3 3
S3 Ba1 S4 83.018(15) . 3
S4 Ba1 S4 64.27(2) . 3
S7 Ba1 S4 61.77(2) . 3
S5 Ba1 S4 123.766(19) . 3
S6 Ba1 Fe2 35.101(15) 3 11_565
S2 Ba1 Fe2 35.164(14) 4_565 11_565
S1 Ba1 Fe2 96.094(16) 2_565 11_565
S5 Ba1 Fe2 96.830(10) 3 11_565
S3 Ba1 Fe2 86.955(11) . 11_565
S4 Ba1 Fe2 117.998(15) . 11_565
S7 Ba1 Fe2 129.36(2) . 11_565
S5 Ba1 Fe2 67.359(15) . 11_565
S4 Ba1 Fe2 168.828(15) 3 11_565
S6 Ba1 U1 98.383(12) 3 .
S2 Ba1 U1 112.146(14) 4_565 .
S1 Ba1 U1 125.104(14) 2_565 .
S5 Ba1 U1 39.798(14) 3 .
S3 Ba1 U1 165.004(12) . .
S4 Ba1 U1 88.894(12) . .
S7 Ba1 U1 32.29(3) . .
S5 Ba1 U1 39.680(14) . .
S4 Ba1 U1 88.541(12) 3 .
Fe2 Ba1 U1 102.298(7) 11_565 .
S6 Ba1 U2 161.929(13) 3 .
S2 Ba1 U2 121.062(14) 4_565 .
S1 Ba1 U2 114.387(14) 2_565 .
S5 Ba1 U2 89.345(13) 3 .
S3 Ba1 U2 101.662(11) . .
S4 Ba1 U2 39.361(14) . .
S7 Ba1 U2 32.17(3) . .
S5 Ba1 U2 88.521(13) . .
S4 Ba1 U2 39.314(14) 3 .
Fe2 Ba1 U2 149.189(10) 11_565 .
U1 Ba1 U2 64.457(7) . .
S4 Ba2 S4 164.13(3) 13_665 3_655
S4 Ba2 S2 92.903(6) 13_665 10_556
S4 Ba2 S2 92.903(6) 3_655 10_556
S4 Ba2 S2 92.903(6) 13_665 .
S4 Ba2 S2 92.903(6) 3_655 .
S2 Ba2 S2 136.97(3) 10_556 .
S4 Ba2 S1 83.731(13) 13_665 9_666
S4 Ba2 S1 83.731(13) 3_655 9_666
S2 Ba2 S1 73.77(2) 10_556 9_666
S2 Ba2 S1 149.26(2) . 9_666
S4 Ba2 S1 83.731(13) 13_665 2_665
S4 Ba2 S1 83.731(13) 3_655 2_665
S2 Ba2 S1 149.25(2) 10_556 2_665
S2 Ba2 S1 73.77(2) . 2_665
S1 Ba2 S1 75.48(3) 9_666 2_665
S4 Ba2 S3 80.05(2) 13_665 13_665
S4 Ba2 S3 115.83(2) 3_655 13_665
S2 Ba2 S3 69.575(14) 10_556 13_665
S2 Ba2 S3 69.574(14) . 13_665
S1 Ba2 S3 138.810(13) 9_666 13_665
S1 Ba2 S3 138.810(13) 2_665 13_665
S4 Ba2 S3 115.83(2) 13_665 3_655
S4 Ba2 S3 80.05(2) 3_655 3_655
S2 Ba2 S3 69.575(14) 10_556 3_655
S2 Ba2 S3 69.574(14) . 3_655
S1 Ba2 S3 138.810(13) 9_666 3_655
S1 Ba2 S3 138.810(13) 2_665 3_655
S3 Ba2 S3 35.78(3) 13_665 3_655
S4 Ba2 Fe1 82.063(16) 13_665 9_666
S4 Ba2 Fe1 82.063(16) 3_655 9_666
S2 Ba2 Fe1 111.513(15) 10_556 9_666
S2 Ba2 Fe1 111.514(15) . 9_666
S1 Ba2 Fe1 37.742(14) 9_666 9_666
S1 Ba2 Fe1 37.742(14) 2_665 9_666
S3 Ba2 Fe1 162.108(13) 13_665 9_666
S3 Ba2 Fe1 162.108(13) 3_655 9_666
S4 Ba2 Ba1 50.931(11) 13_665 13_665
S4 Ba2 Ba1 139.038(9) 3_655 13_665
S2 Ba2 Ba1 110.432(11) 10_556 13_665
S2 Ba2 Ba1 47.097(5) . 13_665
S1 Ba2 Ba1 134.137(5) 9_666 13_665
S1 Ba2 Ba1 91.077(10) 2_665 13_665
S3 Ba2 Ba1 49.819(9) 13_665 13_665
S3 Ba2 Ba1 77.557(12) 3_655 13_665
Fe1 Ba2 Ba1 116.885(4) 9_666 13_665
S4 Ba2 Ba1 139.038(9) 13_665 3_655
S4 Ba2 Ba1 50.931(11) 3_655 3_655
S2 Ba2 Ba1 110.432(11) 10_556 3_655
S2 Ba2 Ba1 47.097(5) . 3_655
S1 Ba2 Ba1 134.138(5) 9_666 3_655
S1 Ba2 Ba1 91.077(10) 2_665 3_655
S3 Ba2 Ba1 77.557(12) 13_665 3_655
S3 Ba2 Ba1 49.819(9) 3_655 3_655
Fe1 Ba2 Ba1 116.885(4) 9_666 3_655
Ba1 Ba2 Ba1 88.758(5) 13_665 3_655
S4 Ba2 Ba1 139.038(9) 13_665 12_656
S4 Ba2 Ba1 50.931(11) 3_655 12_656
S2 Ba2 Ba1 47.097(5) 10_556 12_656
S2 Ba2 Ba1 110.432(11) . 12_656
S1 Ba2 Ba1 91.077(10) 9_666 12_656
S1 Ba2 Ba1 134.137(5) 2_665 12_656
S3 Ba2 Ba1 77.557(11) 13_665 12_656
S3 Ba2 Ba1 49.819(9) 3_655 12_656
Fe1 Ba2 Ba1 116.885(4) 9_666 12_656
Ba1 Ba2 Ba1 126.230(7) 13_665 12_656
Ba1 Ba2 Ba1 67.213(4) 3_655 12_656
S1 Ba3 S1 137.51(3) 10 .
S1 Ba3 S5 95.947(7) 10 5
S1 Ba3 S5 95.946(7) . 5
S1 Ba3 S5 95.947(7) 10 11_565
S1 Ba3 S5 95.946(7) . 11_565
S5 Ba3 S5 146.77(3) 5 11_565
S1 Ba3 S2 148.95(2) 10 2_665
S1 Ba3 S2 73.54(2) . 2_665
S5 Ba3 S2 76.927(12) 5 2_665
S5 Ba3 S2 76.927(12) 11_565 2_665
S1 Ba3 S2 73.54(2) 10 9_665
S1 Ba3 S2 148.95(2) . 9_665
S5 Ba3 S2 76.927(12) 5 9_665
S5 Ba3 S2 76.927(12) 11_565 9_665
S2 Ba3 S2 75.42(3) 2_665 9_665
S1 Ba3 S6 72.111(13) 10 5
S1 Ba3 S6 72.112(13) . 5
S5 Ba3 S6 74.57(2) 5 5
S5 Ba3 S6 138.65(2) 11_565 5
S2 Ba3 S6 132.115(12) 2_665 5
S2 Ba3 S6 132.115(12) 9_665 5
S1 Ba3 S6 72.111(13) 10 11_565
S1 Ba3 S6 72.112(13) . 11_565
S5 Ba3 S6 138.65(2) 5 11_565
S5 Ba3 S6 74.57(2) 11_565 11_565
S2 Ba3 S6 132.115(12) 2_665 11_565
S2 Ba3 S6 132.115(12) 9_665 11_565
S6 Ba3 S6 64.08(3) 5 11_565
S1 Ba3 Fe2 111.246(15) 10 9_665
S1 Ba3 Fe2 111.244(15) . 9_665
S5 Ba3 Fe2 73.387(15) 5 9_665
S5 Ba3 Fe2 73.387(15) 11_565 9_665
S2 Ba3 Fe2 37.708(14) 2_665 9_665
S2 Ba3 Fe2 37.708(14) 9_665 9_665
S6 Ba3 Fe2 147.959(14) 5 9_665
S6 Ba3 Fe2 147.959(14) 11_565 9_665
S1 Ba3 Ba1 50.567(3) 10 8
S1 Ba3 Ba1 112.933(9) . 8
S5 Ba3 Ba1 50.595(11) 5 8
S5 Ba3 Ba1 145.947(3) 11_565 8
S2 Ba3 Ba1 127.178(5) 2_665 8
S2 Ba3 Ba1 86.088(9) 9_665 8
S6 Ba3 Ba1 46.191(9) 5 8
S6 Ba3 Ba1 96.770(12) 11_565 8
Fe2 Ba3 Ba1 109.803(4) 9_665 8
S1 Ba3 Ba1 112.932(9) 10 15_665
S1 Ba3 Ba1 50.567(3) . 15_665
S5 Ba3 Ba1 50.595(11) 5 15_665
S5 Ba3 Ba1 145.947(3) 11_565 15_665
S2 Ba3 Ba1 86.088(9) 2_665 15_665
S2 Ba3 Ba1 127.178(5) 9_665 15_665
S6 Ba3 Ba1 46.191(9) 5 15_665
S6 Ba3 Ba1 96.770(12) 11_565 15_665
Fe2 Ba3 Ba1 109.803(4) 9_665 15_665
Ba1 Ba3 Ba1 66.702(4) 8 15_665
S1 Ba3 Ba1 50.567(3) 10 9_565
S1 Ba3 Ba1 112.933(9) . 9_565
S5 Ba3 Ba1 145.947(3) 5 9_565
S5 Ba3 Ba1 50.595(11) 11_565 9_565
S2 Ba3 Ba1 127.178(5) 2_665 9_565
S2 Ba3 Ba1 86.088(9) 9_665 9_565
S6 Ba3 Ba1 96.770(12) 5 9_565
S6 Ba3 Ba1 46.191(9) 11_565 9_565
Fe2 Ba3 Ba1 109.803(4) 9_665 9_565
Ba1 Ba3 Ba1 99.552(5) 8 9_565
Ba1 Ba3 Ba1 140.393(7) 15_665 9_565
S6 Ba4 S6 63.22(2) 3 13_565
S6 Ba4 S6 99.125(19) 3 11_565
S6 Ba4 S6 66.99(2) 13_565 11_565
S6 Ba4 S6 66.99(2) 3 5
S6 Ba4 S6 99.125(19) 13_565 5
S6 Ba4 S6 63.22(2) 11_565 5
S6 Ba4 S3 112.037(16) 3 15_665
S6 Ba4 S3 164.193(17) 13_565 15_665
S6 Ba4 S3 128.525(17) 11_565 15_665
S6 Ba4 S3 92.056(14) 5 15_665
S6 Ba4 S3 164.193(17) 3 9_566
S6 Ba4 S3 112.037(16) 13_565 9_566
S6 Ba4 S3 92.056(14) 11_565 9_566
S6 Ba4 S3 128.525(17) 5 9_566
S3 Ba4 S3 68.11(2) 15_665 9_566
S6 Ba4 S3 128.525(17) 3 7_456
S6 Ba4 S3 92.056(14) 13_565 7_456
S6 Ba4 S3 112.037(16) 11_565 7_456
S6 Ba4 S3 164.193(17) 5 7_456
S3 Ba4 S3 79.40(2) 15_665 7_456
S3 Ba4 S3 35.81(3) 9_566 7_456
S6 Ba4 S3 92.056(14) 3 .
S6 Ba4 S3 128.525(17) 13_565 .
S6 Ba4 S3 164.193(17) 11_565 .
S6 Ba4 S3 112.037(16) 5 .
S3 Ba4 S3 35.81(3) 15_665 .
S3 Ba4 S3 79.40(2) 9_566 .
S3 Ba4 S3 68.11(2) 7_456 .
S6 Ba4 S1 66.456(15) 3 2_565
S6 Ba4 S1 66.456(15) 13_565 2_565
S6 Ba4 S1 132.726(15) 11_565 2_565
S6 Ba4 S1 132.726(15) 5 2_565
S3 Ba4 S1 97.743(17) 15_665 2_565
S3 Ba4 S1 97.743(17) 9_566 2_565
S3 Ba4 S1 62.243(16) 7_456 2_565
S3 Ba4 S1 62.243(16) . 2_565
S6 Ba4 S1 132.727(15) 3 .
S6 Ba4 S1 132.727(15) 13_565 .
S6 Ba4 S1 66.457(15) 11_565 .
S6 Ba4 S1 66.457(15) 5 .
S3 Ba4 S1 62.242(16) 15_665 .
S3 Ba4 S1 62.242(16) 9_566 .
S3 Ba4 S1 97.742(17) 7_456 .
S3 Ba4 S1 97.742(17) . .
S1 Ba4 S1 155.16(3) 2_565 .
S6 Ba4 Fe1 148.388(12) 3 .
S6 Ba4 Fe1 148.388(12) 13_565 .
S6 Ba4 Fe1 97.473(12) 11_565 .
S6 Ba4 Fe1 97.473(12) 5 .
S3 Ba4 Fe1 38.447(13) 15_665 .
S3 Ba4 Fe1 38.447(13) 9_566 .
S3 Ba4 Fe1 67.588(14) 7_456 .
S3 Ba4 Fe1 67.589(14) . .
S1 Ba4 Fe1 118.400(16) 2_565 .
S1 Ba4 Fe1 36.756(14) . .
S6 Ba4 Fe1 97.472(12) 3 9_566
S6 Ba4 Fe1 97.472(12) 13_565 9_566
S6 Ba4 Fe1 148.388(12) 11_565 9_566
S6 Ba4 Fe1 148.388(12) 5 9_566
S3 Ba4 Fe1 67.589(14) 15_665 9_566
S3 Ba4 Fe1 67.589(14) 9_566 9_566
S3 Ba4 Fe1 38.447(13) 7_456 9_566
S3 Ba4 Fe1 38.447(13) . 9_566
S1 Ba4 Fe1 36.755(14) 2_565 9_566
S1 Ba4 Fe1 118.400(16) . 9_566
Fe1 Ba4 Fe1 81.645(17) . 9_566
S1 Fe1 S1 120.95(5) 10_556 .
S1 Fe1 S3 105.369(13) 10_556 15_665
S1 Fe1 S3 105.370(13) . 15_665
S1 Fe1 S3 105.369(13) 10_556 9_566
S1 Fe1 S3 105.370(13) . 9_566
S3 Fe1 S3 114.93(5) 15_665 9_566
S1 Fe1 Ba4 168.70(3) 10_556 .
S1 Fe1 Ba4 70.35(2) . .
S3 Fe1 Ba4 69.417(16) 15_665 .
S3 Fe1 Ba4 69.417(16) 9_566 .
S1 Fe1 Ba4 70.35(2) 10_556 9_566
S1 Fe1 Ba4 168.71(3) . 9_566
S3 Fe1 Ba4 69.417(16) 15_665 9_566
S3 Fe1 Ba4 69.417(16) 9_566 9_566
Ba4 Fe1 Ba4 98.357(17) . 9_566
S1 Fe1 Ba2 60.47(2) 10_556 9_666
S1 Fe1 Ba2 60.47(2) . 9_666
S3 Fe1 Ba2 122.53(2) 15_665 9_666
S3 Fe1 Ba2 122.53(2) 9_566 9_666
Ba4 Fe1 Ba2 130.822(8) . 9_666
Ba4 Fe1 Ba2 130.822(8) 9_566 9_666
S6 Fe2 S6 107.19(5) 9_655 15_665
S6 Fe2 S2 107.207(14) 9_655 .
S6 Fe2 S2 107.207(14) 15_665 .
S6 Fe2 S2 107.208(14) 9_655 10
S6 Fe2 S2 107.208(14) 15_665 10
S2 Fe2 S2 120.20(5) . 10
S6 Fe2 Ba3 126.40(2) 9_655 9_665
S6 Fe2 Ba3 126.40(2) 15_665 9_665
S2 Fe2 Ba3 60.10(2) . 9_665
S2 Fe2 Ba3 60.10(2) 10 9_665
S6 Fe2 Ba4 60.858(19) 9_655 11
S6 Fe2 Ba4 60.858(19) 15_665 11
S2 Fe2 Ba4 154.76(3) . 11
S2 Fe2 Ba4 85.04(2) 10 11
Ba3 Fe2 Ba4 145.139(7) 9_665 11
S6 Fe2 Ba4 60.858(19) 9_655 3_655
S6 Fe2 Ba4 60.858(19) 15_665 3_655
S2 Fe2 Ba4 85.04(2) . 3_655
S2 Fe2 Ba4 154.76(3) 10 3_655
Ba3 Fe2 Ba4 145.138(7) 9_665 3_655
Ba4 Fe2 Ba4 69.723(13) 11 3_655
S6 Fe2 Ba1 53.453(13) 9_655 3_655
S6 Fe2 Ba1 132.443(18) 15_665 3_655
S2 Fe2 Ba1 55.765(6) . 3_655
S2 Fe2 Ba1 119.730(14) 10 3_655
Ba3 Fe2 Ba1 86.166(9) 9_665 3_655
Ba4 Fe2 Ba1 113.818(11) 11 3_655
Ba4 Fe2 Ba1 72.897(6) 3_655 3_655
S6 Fe2 Ba1 132.443(18) 9_655 13_665
S6 Fe2 Ba1 53.453(13) 15_665 13_665
S2 Fe2 Ba1 55.765(6) . 13_665
S2 Fe2 Ba1 119.730(14) 10 13_665
Ba3 Fe2 Ba1 86.166(9) 9_665 13_665
Ba4 Fe2 Ba1 113.818(11) 11 13_665
Ba4 Fe2 Ba1 72.897(6) 3_655 13_665
Ba1 Fe2 Ba1 104.218(5) 3_655 13_665
S6 Fe2 Ba1 132.443(18) 9_655 6
S6 Fe2 Ba1 53.453(13) 15_665 6
S2 Fe2 Ba1 119.731(14) . 6
S2 Fe2 Ba1 55.765(6) 10 6
Ba3 Fe2 Ba1 86.166(9) 9_665 6
Ba4 Fe2 Ba1 72.897(6) 11 6
Ba4 Fe2 Ba1 113.818(11) 3_655 6
Ba1 Fe2 Ba1 172.331(19) 3_655 6
Ba1 Fe2 Ba1 75.253(4) 13_665 6
S6 Fe2 Ba1 53.453(13) 9_655 12_655
S6 Fe2 Ba1 132.443(18) 15_665 12_655
S2 Fe2 Ba1 119.731(14) . 12_655
S2 Fe2 Ba1 55.765(6) 10 12_655
Ba3 Fe2 Ba1 86.166(9) 9_665 12_655
Ba4 Fe2 Ba1 72.897(6) 11 12_655
Ba4 Fe2 Ba1 113.818(11) 3_655 12_655
Ba1 Fe2 Ba1 75.253(4) 3_655 12_655
Ba1 Fe2 Ba1 172.331(19) 13_665 12_655
Ba1 Fe2 Ba1 104.218(5) 6 12_655
Fe1 S1 Ba3 171.72(4) . .
Fe1 S1 Ba2 81.79(3) . 9_666
Ba3 S1 Ba2 106.50(2) . 9_666
Fe1 S1 Ba1 94.425(14) . 2_565
Ba3 S1 Ba1 84.271(13) . 2_565
Ba2 S1 Ba1 99.923(13) 9_666 2_565
Fe1 S1 Ba1 94.425(14) . 15_665
Ba3 S1 Ba1 84.271(13) . 15_665
Ba2 S1 Ba1 99.923(13) 9_666 15_665
Ba1 S1 Ba1 159.22(3) 2_565 15_665
Fe1 S1 Ba4 72.89(2) . .
Ba3 S1 Ba4 98.82(2) . .
Ba2 S1 Ba4 154.68(3) 9_666 .
Ba1 S1 Ba4 82.353(13) 2_565 .
Ba1 S1 Ba4 82.353(13) 15_665 .
Fe2 S2 Ba2 171.62(4) . .
Fe2 S2 Ba3 82.19(3) . 9_665
Ba2 S2 Ba3 106.19(2) . 9_665
Fe2 S2 Ba1 89.073(15) . 3_655
Ba2 S2 Ba1 88.428(14) . 3_655
Ba3 S2 Ba1 107.036(13) 9_665 3_655
Fe2 S2 Ba1 89.073(15) . 13_665
Ba2 S2 Ba1 88.428(14) . 13_665
Ba3 S2 Ba1 107.036(13) 9_665 13_665
Ba1 S2 Ba1 145.28(3) 3_655 13_665
S3 S3 Fe1 122.54(2) 15_665 9_566
S3 S3 Ba1 125.720(12) 15_665 .
Fe1 S3 Ba1 90.97(2) 9_566 .
S3 S3 Ba1 125.721(12) 15_665 10_556
Fe1 S3 Ba1 90.97(2) 9_566 10_556
Ba1 S3 Ba1 90.578(19) . 10_556
S3 S3 Ba4 72.096(13) 15_665 .
Fe1 S3 Ba4 72.137(17) 9_566 .
Ba1 S3 Ba4 81.519(5) . .
Ba1 S3 Ba4 161.10(3) 10_556 .
S3 S3 Ba4 72.096(13) 15_665 9_566
Fe1 S3 Ba4 72.137(17) 9_566 9_566
Ba1 S3 Ba4 161.10(3) . 9_566
Ba1 S3 Ba4 81.520(5) 10_556 9_566
Ba4 S3 Ba4 100.60(2) . 9_566
S3 S3 Ba2 72.108(13) 15_665 11_566
Fe1 S3 Ba2 165.36(3) 9_566 11_566
Ba1 S3 Ba2 78.801(15) . 11_566
Ba1 S3 Ba2 78.802(15) 10_556 11_566
Ba4 S3 Ba2 116.004(15) . 11_566
Ba4 S3 Ba2 116.003(15) 9_566 11_566
U2 S4 U2 10.400(18) 9_556 .
U2 S4 Ba2 168.53(3) 9_556 11_566
U2 S4 Ba2 168.53(3) . 11_566
U2 S4 Ba1 83.864(18) 9_556 10_556
U2 S4 Ba1 91.25(2) . 10_556
Ba2 S4 Ba1 85.244(17) 11_566 10_556
U2 S4 Ba1 91.26(2) 9_556 .
U2 S4 Ba1 83.865(19) . .
Ba2 S4 Ba1 85.243(17) 11_566 .
Ba1 S4 Ba1 90.54(2) 10_556 .
U2 S4 Ba1 90.68(2) 9_556 4
U2 S4 Ba1 83.345(18) . 4
Ba2 S4 Ba1 100.200(19) 11_566 4
Ba1 S4 Ba1 174.55(3) 10_556 4
Ba1 S4 Ba1 89.624(5) . 4
U2 S4 Ba1 83.346(18) 9_556 11_556
U2 S4 Ba1 90.68(2) . 11_556
Ba2 S4 Ba1 100.200(19) 11_566 11_556
Ba1 S4 Ba1 89.625(4) 10_556 11_556
Ba1 S4 Ba1 174.55(3) . 11_556
Ba1 S4 Ba1 89.692(19) 4 11_556
U1 S5 U1 11.321(15) 9 .
U1 S5 Ba3 165.86(3) 9 3_655
U1 S5 Ba3 165.86(3) . 3_655
U1 S5 Ba1 83.974(18) 9 11
U1 S5 Ba1 91.97(2) . 11
Ba3 S5 Ba1 82.865(17) 3_655 11
U1 S5 Ba1 91.97(2) 9 4
U1 S5 Ba1 83.974(18) . 4
Ba3 S5 Ba1 82.865(17) 3_655 4
Ba1 S5 Ba1 89.82(2) 11 4
U1 S5 Ba1 90.62(2) 9 .
U1 S5 Ba1 82.761(18) . .
Ba3 S5 Ba1 102.568(19) 3_655 .
Ba1 S5 Ba1 174.57(3) 11 .
Ba1 S5 Ba1 90.921(5) 4 .
U1 S5 Ba1 82.760(18) 9 10
U1 S5 Ba1 90.62(2) . 10
Ba3 S5 Ba1 102.569(19) 3_655 10
Ba1 S5 Ba1 90.920(5) 11 10
Ba1 S5 Ba1 174.57(3) 4 10
Ba1 S5 Ba1 87.841(19) . 10
Fe2 S6 Ba1 91.45(2) 9_655 11
Fe2 S6 Ba1 91.45(2) 9_655 4
Ba1 S6 Ba1 98.87(2) 11 4
Fe2 S6 Ba3 175.64(4) 9_655 3_655
Ba1 S6 Ba3 85.720(16) 11 3_655
Ba1 S6 Ba3 85.720(16) 4 3_655
Fe2 S6 Ba4 82.35(2) 9_655 3_655
Ba1 S6 Ba4 169.44(2) 11 3_655
Ba1 S6 Ba4 89.860(5) 4 3_655
Ba3 S6 Ba4 100.939(17) 3_655 3_655
Fe2 S6 Ba4 82.35(2) 9_655 11
Ba1 S6 Ba4 89.860(5) 11 11
Ba1 S6 Ba4 169.44(2) 4 11
Ba3 S6 Ba4 100.939(17) 3_655 11
Ba4 S6 Ba4 80.874(19) 3_655 11
U1 S7 U2 180.0 . .
U1 S7 U2 180.0 . 9_556
U2 S7 U2 0.0 . 9_556
U1 S7 U1 0.0 . 9
U2 S7 U1 180.0 . 9
U2 S7 U1 180.0 9_556 9
U1 S7 Ba1 89.49(3) . 2
U2 S7 Ba1 90.51(3) . 2
U2 S7 Ba1 90.51(3) 9_556 2
U1 S7 Ba1 89.49(3) 9 2
U1 S7 Ba1 89.49(3) . 3
U2 S7 Ba1 90.51(3) . 3
U2 S7 Ba1 90.51(3) 9_556 3
U1 S7 Ba1 89.49(3) 9 3
Ba1 S7 Ba1 90.0 2 3
U1 S7 Ba1 89.49(3) . 4
U2 S7 Ba1 90.51(3) . 4
U2 S7 Ba1 90.51(3) 9_556 4
U1 S7 Ba1 89.49(3) 9 4
Ba1 S7 Ba1 90.0 2 4
Ba1 S7 Ba1 178.98(5) 3 4
U1 S7 Ba1 89.49(3) . .
U2 S7 Ba1 90.51(3) . .
U2 S7 Ba1 90.51(3) 9_556 .
U1 S7 Ba1 89.49(3) 9 .
Ba1 S7 Ba1 178.98(5) 2 .
Ba1 S7 Ba1 90.0 3 .
Ba1 S7 Ba1 90.0 4 .

loop_
_geom_bond_atom_site_label_1
_geom_bond_atom_site_label_2
_geom_bond_distance
_geom_bond_site_symmetry_2
U1 U1 0.5121(7) 9
U1 S7 2.1545(16) .
U1 S5 2.5958(8) .
U1 S5 2.5959(8) 9
U1 S5 2.5959(8) 11
U1 S5 2.5959(8) 3
U1 O7 2.6666(16) 9
U1 S7 2.6666(16) 9
U1 Ba1 4.0331(2) 4
U1 Ba1 4.0331(2) 3
U1 Ba1 4.0331(2) 2
U2 U2 0.4709(8) 9_556
U2 S7 2.1688(16) .
U2 S4 2.5982(8) .
U2 S4 2.5982(8) 9_556
U2 S4 2.5982(8) 11_556
U2 S4 2.5982(8) 3
U2 O7 2.6397(16) 9_556
U2 S7 2.6397(16) 9_556
U2 Ba1 4.0733(3) 2
U2 Ba1 4.0733(3) 3
U2 Ba1 4.0733(3) 4
Ba1 S6 3.1329(5) 3
Ba1 S2 3.2234(3) 4_565
Ba1 S1 3.3605(2) 2_565
Ba1 S5 3.3712(6) 3
Ba1 S3 3.4260(6) .
Ba1 S4 3.4270(6) .
Ba1 S7 3.42870(17) .
Ba1 S5 3.4311(6) .
Ba1 S4 3.4526(6) 3
Ba1 Fe2 3.89841(16) 11_565
Ba2 S4 3.0565(8) 13_665
Ba2 S4 3.0565(8) 3_655
Ba2 S2 3.0830(7) 10_556
Ba2 S2 3.0830(7) .
Ba2 S1 3.1682(8) 9_666
Ba2 S1 3.1682(8) 2_665
Ba2 S3 3.5036(8) 13_665
Ba2 S3 3.5036(8) 3_655
Ba2 Fe1 3.6036(7) 9_666
Ba2 Ba1 4.39891(19) 13_665
Ba2 Ba1 4.39891(19) 3_655
Ba2 Ba1 4.39891(19) 12_656
Ba3 S1 3.0852(8) 10
Ba3 S1 3.0852(8) .
Ba3 S5 3.1668(8) 5
Ba3 S5 3.1668(8) 11_565
Ba3 S2 3.1826(8) 2_665
Ba3 S2 3.1826(8) 9_665
Ba3 S6 3.2307(8) 5
Ba3 S6 3.2307(8) 11_565
Ba3 Fe2 3.6372(7) 9_665
Ba3 Ba1 4.32920(17) 8
Ba3 Ba1 4.32920(17) 15_665
Ba3 Ba1 4.32920(17) 9_565
Ba4 S6 3.2701(6) 3
Ba4 S6 3.2701(6) 13_565
Ba4 S6 3.2701(6) 11_565
Ba4 S6 3.2701(6) 5
Ba4 S3 3.5012(5) 15_665
Ba4 S3 3.5012(5) 9_566
Ba4 S3 3.5012(5) 7_456
Ba4 S3 3.5012(5) .
Ba4 S1 3.5075(8) 2_565
Ba4 S1 3.5075(8) .
Ba4 Fe1 3.5597(5) .
Ba4 Fe1 3.5597(5) 9_566
Fe1 S1 2.2287(8) 10_556
Fe1 S1 2.2287(8) .
Fe1 S3 2.3255(8) 15_665
Fe1 S3 2.3255(8) 9_566
Fe1 Ba4 3.5597(5) 9_566
Fe1 Ba2 3.6037(7) 9_666
Fe2 S6 2.2424(8) 9_655
Fe2 S6 2.2424(8) 15_665
Fe2 S2 2.2454(8) .
Fe2 S2 2.2455(8) 10
Fe2 Ba3 3.6372(7) 9_665
Fe2 Ba4 3.7107(5) 11
Fe2 Ba4 3.7107(5) 3_655
Fe2 Ba1 3.89849(16) 3_655
Fe2 Ba1 3.89849(16) 13_665
Fe2 Ba1 3.89849(16) 6
Fe2 Ba1 3.89849(16) 12_655
S1 Ba2 3.1682(8) 9_666
S1 Ba1 3.3605(2) 2_565
S1 Ba1 3.3605(2) 15_665
S2 Ba3 3.1827(8) 9_665
S2 Ba1 3.2234(3) 3_655
S2 Ba1 3.2234(3) 13_665
S3 S3 2.1527(16) 15_665
S3 Fe1 2.3255(8) 9_566
S3 Ba1 3.4260(6) 10_556
S3 Ba4 3.5012(5) 9_566
S3 Ba2 3.5035(8) 11_566
S4 U2 2.5982(8) 9_556
S4 Ba2 3.0566(8) 11_566
S4 Ba1 3.4270(6) 10_556
S4 Ba1 3.4525(6) 4
S4 Ba1 3.4525(6) 11_556
S5 U1 2.5958(8) 9
S5 Ba3 3.1669(8) 3_655
S5 Ba1 3.3712(6) 11
S5 Ba1 3.3712(6) 4
S5 Ba1 3.4311(6) 10
S6 Fe2 2.2424(8) 9_655
S6 Ba1 3.1329(5) 11
S6 Ba1 3.1329(5) 4
S6 Ba3 3.2307(8) 3_655
S6 Ba4 3.2701(6) 3_655
S6 Ba4 3.2701(6) 11
S7 U2 2.6397(16) 9_556
S7 U1 2.6666(16) 9
S7 Ba1 3.42864(17) 2
S7 Ba1 3.42864(17) 3
S7 Ba1 3.42864(17) 4
